data_7160042
loop_
_publ_author_name
'Wang, Zixiu'
'Huang, Yan'
'Deng, Dandan'
'Li, Shan'
'Yu, Yimei'
'Ye, Yifei'
'Chen, Yi'
'Lei, Jian'

_publ_section_title
;
 Facile synthesis and antifungal evaluation of hypervalent
 organoantimony(iii) and organobismuth(iii) thioates with tridentate
 C,N,C-coordinating ligands
;
_journal_issue 35
_journal_name_full 'Organic &amp; Biomolecular Chemistry'
_journal_page_first 7164
_journal_page_last 7172
_journal_paper_doi 10.1039/D4OB00702F
_journal_volume 22
_journal_year 2024
_chemical_formula_sum 'C28 H25 Bi Cl3 N S'
_chemical_formula_weight 722.880
_space_group_IT_number 2
_space_group_name_Hall '-P 1'
_space_group_name_H-M_alt 'P -1'
_symmetry_cell_setting triclinic
_symmetry_Int_Tables_number 2
_symmetry_space_group_name_Hall '-P 1'
_symmetry_space_group_name_H-M 'P -1'
_audit_creation_date 2023-11-22
_audit_creation_method
;
Olex2 1.5-beta
(compiled 2022.04.07 svn.rca3783a0 for OlexSys, GUI
svn.r6439)

;
_audit_update_record
;
2024-03-03 deposited with the CCDC.	2024-07-11 downloaded from the CCDC.
;
_cell_angle_alpha 92.032(2)
_cell_angle_beta 100.634(3)
_cell_angle_gamma 108.806(3)
_cell_formula_units_Z 2
_cell_length_a 10.3272(4)
_cell_length_b 11.2900(4)
_cell_length_c 12.5870(3)
_cell_volume 1358.24(8)
_refine_ls_R_factor_all 0.052
_cod_data_source_file d4ob00702f2.cif
_cod_data_source_block hy-1
_cod_depositor_comments 'Adding full bibliography for 7160041--7160043.cif.'
_cod_original_cell_volume 1358.2(1)
_cod_original_sg_symbol_Hall -P_1
_cod_database_code 7160042

loop_
_symmetry_equiv_pos_site_id
_symmetry_equiv_pos_as_xyz
1 x,y,z
2 -x,-y,-z

loop_
_atom_site_aniso_label
_atom_site_aniso_U_11
_atom_site_aniso_U_22
_atom_site_aniso_U_33
_atom_site_aniso_U_12
_atom_site_aniso_U_13
_atom_site_aniso_U_23
Bi1 0.0445(2) 0.03983(19) 0.0684(2) 0.01816(14) 0.01412(14) 0.01833(14)
S1 0.0624(14) 0.0661(14) 0.0885(17) 0.0388(12) 0.0267(12) 0.0317(13)
N1 0.034(3) 0.040(4) 0.067(4) 0.012(3) 0.007(3) 0.012(3)
C1 0.044(4) 0.045(4) 0.069(5) 0.025(4) 0.016(4) 0.024(4)
C2 0.045(5) 0.062(6) 0.071(6) 0.027(4) 0.010(4) 0.010(5)
C3 0.061(6) 0.083(7) 0.074(6) 0.040(5) 0.019(5) 0.017(5)
C4 0.076(7) 0.100(9) 0.090(8) 0.056(7) 0.040(6) 0.048(7)
C5 0.060(6) 0.080(8) 0.122(10) 0.031(6) 0.045(7) 0.041(7)
C6 0.050(5) 0.053(5) 0.099(8) 0.019(4) 0.023(5) 0.018(5)
C7 0.049(5) 0.046(5) 0.069(6) 0.014(4) -0.004(4) 0.007(4)
C8 0.048(5) 0.043(5) 0.064(5) 0.008(4) -0.001(4) 0.003(4)
C9 0.088(8) 0.077(7) 0.062(6) 0.029(6) -0.005(6) 0.004(5)
C10 0.134(12) 0.082(8) 0.058(7) 0.036(8) 0.018(7) -0.007(6)
C11 0.107(9) 0.062(7) 0.080(8) 0.033(7) 0.032(7) 0.004(6)
C12 0.071(6) 0.048(5) 0.072(6) 0.022(5) 0.016(5) 0.008(4)
C13 0.051(5) 0.031(4) 0.070(6) 0.008(4) 0.013(4) 0.004(4)
C14 0.048(5) 0.037(4) 0.059(5) 0.017(4) 0.014(4) 0.015(3)
C15 0.040(4) 0.039(4) 0.059(5) 0.019(3) 0.020(3) 0.011(3)
C16 0.046(5) 0.042(4) 0.080(6) 0.020(4) 0.018(4) 0.006(4)
C17 0.043(5) 0.049(5) 0.103(8) 0.009(4) 0.013(5) -0.012(5)
C18 0.043(5) 0.075(7) 0.092(8) 0.023(5) -0.012(5) -0.021(6)
C19 0.062(6) 0.062(6) 0.062(6) 0.032(5) 0.003(4) 0.001(4)
C20 0.042(4) 0.041(4) 0.060(5) 0.017(3) 0.012(4) 0.005(4)
C21 0.045(5) 0.056(5) 0.070(6) 0.025(4) 0.007(4) 0.015(4)
C22 0.072(7) 0.054(6) 0.085(7) 0.031(5) 0.007(5) 0.012(5)
C23 0.077(8) 0.058(6) 0.111(10) 0.024(6) -0.005(7) 0.034(6)
C24 0.066(7) 0.101(10) 0.092(9) 0.022(7) 0.010(6) 0.039(8)
C25 0.082(7) 0.068(7) 0.086(8) 0.040(6) 0.022(6) 0.017(6)
C26 0.095(9) 0.116(11) 0.072(7) 0.051(8) 0.025(6) 0.027(7)
C27 0.088(10) 0.182(18) 0.136(14) 0.016(11) 0.004(9) 0.104(13)
Cl1 0.323(18) 0.323(18) 0.323(18) 0.108(6) 0.067(4) 0.032(2)
Cl2 0.133(8) 0.134(8) 0.134(8) 0.045(3) 0.027(2) 0.0147(18)
Cl3 0.230(14) 0.230(14) 0.230(14) 0.077(5) 0.048(3) 0.024(2)
C29 0.159(18) 0.159(18) 0.159(18) 0.053(6) 0.033(4) 0.016(2)
Cl4 0.096(4) 0.259(10) 0.202(9) 0.021(5) 0.031(5) -0.090(8)
Cl5 0.123(4) 0.107(4) 0.132(4) 0.043(3) 0.001(3) -0.029(3)
Cl6 0.128(4) 0.145(5) 0.115(4) 0.075(4) -0.006(3) -0.036(3)
C28 0.125(14) 0.122(15) 0.206(15) 0.017(10) 0.059(12) -0.058(13)

loop_
_atom_site_label
_atom_site_type_symbol
_atom_site_fract_x
_atom_site_fract_y
_atom_site_fract_z
_atom_site_occupancy
_atom_site_symmetry_multiplicity
_atom_site_Wyckoff_symbol
_atom_site_attached_hydrogens
_atom_site_calc_flag
_atom_site_thermal_displace_type
_atom_site_U_iso_or_equiv
_atom_site_disorder_assembly
_atom_site_disorder_group
Bi1 Bi 0.7055(0) 0.6508(0) 0.6015(0) 1.000 2 i ? d Uani 0.04925(14) ? ?
S1 S 0.9009(3) 0.5485(2) 0.6367(2) 1.000 2 i ? d Uani 0.0660(6) ? ?
N1 N 0.5768(7) 0.8076(6) 0.5052(6) 1.000 2 i ? d Uani 0.0473(16) ? ?
C1 C 0.5018(9) 0.8385(8) 0.5798(7) 1.000 2 i ? d Uani 0.0491(19) ? ?
C2 C 0.5599(9) 0.9415(9) 0.6542(8) 1.000 2 i ? d Uani 0.057(2) ? ?
H2 H 0.6485 0.9964 0.6524 1.000 2 i ? calc Uiso 0.06800 ? ?
C3 C 0.4918(11) 0.9678(11) 0.7329(9) 1.000 2 i ? d Uani 0.067(3) ? ?
H3 H 0.5350 1.0382 0.7833 1.000 2 i ? calc Uiso 0.08100 ? ?
C4 C 0.3594(12) 0.8882(13) 0.7354(10) 1.000 2 i ? d Uani 0.078(3) ? ?
H4 H 0.3120 0.9049 0.7870 1.000 2 i ? calc Uiso 0.09400 ? ?
C5 C 0.2984(12) 0.7836(12) 0.6605(11) 1.000 2 i ? d Uani 0.081(3) ? ?
H5 H 0.2106 0.7283 0.6639 1.000 2 i ? calc Uiso 0.09700 ? ?
C6 C 0.3639(10) 0.7591(9) 0.5812(10) 1.000 2 i ? d Uani 0.066(3) ? ?
H6 H 0.3183 0.6911 0.5287 1.000 2 i ? calc Uiso 0.07900 ? ?
C7 C 0.4968(9) 0.7235(8) 0.4063(8) 1.000 2 i ? d Uani 0.058(2) ? ?
H7A H 0.4572 0.7705 0.3544 1.000 2 i ? calc Uiso 0.06900 ? ?
H7B H 0.4202 0.6567 0.4244 1.000 2 i ? calc Uiso 0.06900 ? ?
C8 C 0.5871(9) 0.6665(8) 0.3548(8) 1.000 2 i ? d Uani 0.056(2) ? ?
C9 C 0.5705(13) 0.6508(11) 0.2426(9) 1.000 2 i ? d Uani 0.078(3) ? ?
H9 H 0.5065 0.6798 0.1989 1.000 2 i ? calc Uiso 0.09400 ? ?
C10 C 0.6473(17) 0.5929(12) 0.1949(10) 1.000 2 i ? d Uani 0.092(4) ? ?
H10 H 0.6333 0.5813 0.1196 1.000 2 i ? calc Uiso 0.11000 ? ?
C11 C 0.7451(14) 0.5521(11) 0.2589(10) 1.000 2 i ? d Uani 0.080(3) ? ?
H11 H 0.7981 0.5142 0.2269 1.000 2 i ? calc Uiso 0.09700 ? ?
C12 C 0.7638(11) 0.5682(9) 0.3717(8) 1.000 2 i ? d Uani 0.063(2) ? ?
H12 H 0.8299 0.5410 0.4148 1.000 2 i ? calc Uiso 0.07600 ? ?
C13 C 0.6862(9) 0.6238(7) 0.4202(8) 1.000 2 i ? d Uani 0.052(2) ? ?
C14 C 0.6949(8) 0.9131(7) 0.4852(7) 1.000 2 i ? d Uani 0.0468(18) ? ?
H14A H 0.6674 0.9875 0.4804 1.000 2 i ? calc Uiso 0.05600 ? ?
H14B H 0.7151 0.8936 0.4157 1.000 2 i ? calc Uiso 0.05600 ? ?
C15 C 0.8263(8) 0.9424(7) 0.5716(7) 1.000 2 i ? d Uani 0.0430(17) ? ?
C16 C 0.9183(9) 1.0657(8) 0.5930(8) 1.000 2 i ? d Uani 0.054(2) ? ?
H16 H 0.8980 1.1282 0.5540 1.000 2 i ? calc Uiso 0.06500 ? ?
C17 C 1.0402(10) 1.0961(9) 0.6723(9) 1.000 2 i ? d Uani 0.067(3) ? ?
H17 H 1.1008 1.1788 0.6866 1.000 2 i ? calc Uiso 0.08100 ? ?
C18 C 1.0705(10) 1.0051(11) 0.7288(10) 1.000 2 i ? d Uani 0.073(3) ? ?
H18 H 1.1514 1.0264 0.7826 1.000 2 i ? calc Uiso 0.08800 ? ?
C19 C 0.9826(10) 0.8802(9) 0.7078(8) 1.000 2 i ? d Uani 0.061(2) ? ?
H19 H 1.0061 0.8185 0.7461 1.000 2 i ? calc Uiso 0.07300 ? ?
C20 C 0.8583(8) 0.8477(8) 0.6285(7) 1.000 2 i ? d Uani 0.0468(18) ? ?
C21 C 0.8654(9) 0.4660(9) 0.7517(8) 1.000 2 i ? d Uani 0.055(2) ? ?
C22 C 0.8686(11) 0.3441(9) 0.7517(9) 1.000 2 i ? d Uani 0.069(3) ? ?
H22 H 0.8847 0.3061 0.6910 1.000 2 i ? calc Uiso 0.08300 ? ?
C23 C 0.8482(13) 0.2792(11) 0.8411(12) 1.000 2 i ? d Uani 0.084(4) ? ?
H23 H 0.8521 0.1980 0.8396 1.000 2 i ? calc Uiso 0.10100 ? ?
C24 C 0.8222(13) 0.3300(14) 0.9324(12) 1.000 2 i ? d Uani 0.088(4) ? ?
C25 C 0.8382(12) 0.5160(11) 0.8425(10) 1.000 2 i ? d Uani 0.074(3) ? ?
H25 H 0.8333 0.5969 0.8439 1.000 2 i ? calc Uiso 0.08900 ? ?
C26 C 0.8182(14) 0.4514(14) 0.9309(10) 1.000 2 i ? d Uani 0.089(4) ? ?
H26 H 0.8016 0.4895 0.9913 1.000 2 i ? calc Uiso 0.10600 ? ?
C27 C 0.8061(17) 0.2637(19) 1.0349(14) 1.000 2 i ? d Uani 0.143(8) ? ?
H27A H 0.7156 0.2540 1.0498 1.000 2 i ? calc Uiso 0.21400 ? ?
H27B H 0.8772 0.3130 1.0949 1.000 2 i ? calc Uiso 0.21400 ? ?
H27C H 0.8154 0.1824 1.0245 1.000 2 i ? calc Uiso 0.21400 ? ?
Cl1 Cl 0.727(6) 0.035(4) 1.045(5) 0.211(9) 2 i ? d Uani 0.323(18) A 2
Cl2 Cl 0.801(3) -0.121(3) 0.904(2) 0.211(9) 2 i ? d Uani 0.134(8) A 2
Cl3 Cl 0.545(4) -0.215(4) 0.984(4) 0.211(9) 2 i ? d Uani 0.230(14) A 2
C29 C 0.664(5) -0.093(4) 0.959(5) 0.211(9) 2 i ? d Uani 0.159(18) A 2
H29 H 0.6129 -0.0657 0.8965 0.211(9) 2 i ? calc Uiso 0.19000 A 2
Cl4 Cl 0.8472(7) 0.8355(11) 0.9828(9) 0.789(9) 2 i ? d Uani 0.198(5) A 1
Cl5 Cl 0.5779(6) 0.6864(5) 0.8792(5) 0.789(9) 2 i ? d Uani 0.124(2) A 1
Cl6 Cl 0.6061(6) 0.8943(6) 1.0213(5) 0.789(9) 2 i ? d Uani 0.128(2) A 1
C28 C 0.683(3) 0.822(2) 0.932(2) 0.789(9) 2 i ? d Uani 0.156(9) A 1
H28 H 0.6887 0.8739 0.8712 0.789(9) 2 i ? calc Uiso 0.18700 A 1

loop_
_atom_type_symbol
_atom_type_oxidation_number
_atom_type_radius_bond
Bi ? ?
S ? ?
N ? ?
C ? ?
H ? ?
Cl ? ?

loop_
_geom_angle_atom_site_label_1
_geom_angle_atom_site_label_2
_geom_angle_atom_site_label_3
_geom_angle_site_symmetry_1
_geom_angle_site_symmetry_2
_geom_angle_site_symmetry_3
_geom_angle
_geom_angle_publ_flag
S1 Bi1 N1 . . . 154.50(16) no
C13 Bi1 S1 . . . 91.5(2) no
C13 Bi1 N1 . . . 71.0(3) no
C20 Bi1 S1 . . . 93.6(2) no
C20 Bi1 N1 . . . 71.1(2) no
C20 Bi1 C13 . . . 96.9(3) no
C21 S1 Bi1 . . . 102.6(3) no
C1 N1 Bi1 . . . 106.6(5) no
C1 N1 C7 . . . 118.3(7) no
C1 N1 C14 . . . 115.1(7) no
C7 N1 Bi1 . . . 97.7(5) no
C7 N1 C14 . . . 113.1(7) no
C14 N1 Bi1 . . . 102.8(4) no
C2 C1 N1 . . . 121.9(8) no
C2 C1 C6 . . . 117.6(9) no
C6 C1 N1 . . . 120.4(8) no
C1 C2 H2 . . . 118.70 no
C1 C2 C3 . . . 122.5(9) no
C3 C2 H2 . . . 118.70 no
C2 C3 H3 . . . 120.40 no
C4 C3 C2 . . . 119.3(11) no
C4 C3 H3 . . . 120.40 no
C3 C4 H4 . . . 120.40 no
C3 C4 C5 . . . 119.2(11) no
C5 C4 H4 . . . 120.40 no
C4 C5 H5 . . . 119.20 no
C6 C5 C4 . . . 121.7(11) no
C6 C5 H5 . . . 119.20 no
C1 C6 H6 . . . 120.20 no
C5 C6 C1 . . . 119.6(11) no
C5 C6 H6 . . . 120.20 no
N1 C7 H7A . . . 109.30 no
N1 C7 H7B . . . 109.30 no
N1 C7 C8 . . . 111.8(7) no
H7A C7 H7B . . . 107.90 no
C8 C7 H7A . . . 109.30 no
C8 C7 H7B . . . 109.30 no
C9 C8 C7 . . . 120.8(9) no
C9 C8 C13 . . . 118.9(9) no
C13 C8 C7 . . . 120.3(8) no
C8 C9 H9 . . . 119.40 no
C10 C9 C8 . . . 121.1(11) no
C10 C9 H9 . . . 119.40 no
C9 C10 H10 . . . 120.00 no
C9 C10 C11 . . . 120.0(11) no
C11 C10 H10 . . . 120.00 no
C10 C11 H11 . . . 120.20 no
C10 C11 C12 . . . 119.5(11) no
C12 C11 H11 . . . 120.20 no
C11 C12 H12 . . . 119.50 no
C13 C12 C11 . . . 121.(1) no
C13 C12 H12 . . . 119.50 no
C8 C13 Bi1 . . . 116.8(7) no
C12 C13 Bi1 . . . 123.7(7) no
C12 C13 C8 . . . 119.5(9) no
N1 C14 H14A . . . 108.80 no
N1 C14 H14B . . . 108.80 no
N1 C14 C15 . . . 113.9(6) no
H14A C14 H14B . . . 107.70 no
C15 C14 H14A . . . 108.80 no
C15 C14 H14B . . . 108.80 no
C16 C15 C14 . . . 119.0(7) no
C16 C15 C20 . . . 119.8(8) no
C20 C15 C14 . . . 121.2(7) no
C15 C16 H16 . . . 119.80 no
C17 C16 C15 . . . 120.5(9) no
C17 C16 H16 . . . 119.80 no
C16 C17 H17 . . . 120.10 no
C18 C17 C16 . . . 119.9(9) no
C18 C17 H17 . . . 120.10 no
C17 C18 H18 . . . 119.40 no
C17 C18 C19 . . . 121.2(9) no
C19 C18 H18 . . . 119.40 no
C18 C19 H19 . . . 120.10 no
C18 C19 C20 . . . 119.7(9) no
C20 C19 H19 . . . 120.10 no
C15 C20 Bi1 . . . 120.1(6) no
C15 C20 C19 . . . 118.8(8) no
C19 C20 Bi1 . . . 120.9(6) no
C22 C21 S1 . . . 118.5(8) no
C25 C21 S1 . . . 124.3(8) no
C25 C21 C22 . . . 117.2(10) no
C21 C22 H22 . . . 119.80 no
C23 C22 C21 . . . 120.3(11) no
C23 C22 H22 . . . 119.80 no
C22 C23 H23 . . . 118.80 no
C24 C23 C22 . . . 122.4(11) no
C24 C23 H23 . . . 118.80 no
C23 C24 C26 . . . 116.6(12) no
C23 C24 C27 . . . 123.9(15) no
C26 C24 C27 . . . 119.3(15) no
C21 C25 H25 . . . 118.90 no
C26 C25 C21 . . . 122.3(11) no
C26 C25 H25 . . . 118.90 no
C24 C26 H26 . . . 119.40 no
C25 C26 C24 . . . 121.2(12) no
C25 C26 H26 . . . 119.40 no
C24 C27 H27A . . . 109.50 no
C24 C27 H27B . . . 109.50 no
C24 C27 H27C . . . 109.50 no
H27A C27 H27B . . . 109.50 no
H27A C27 H27C . . . 109.50 no
H27B C27 H27C . . . 109.50 no
Cl1 C29 Cl2 . . . 111.(3) no
Cl1 C29 H29 . . . 102.00 no
Cl2 C29 H29 . . . 102.00 no
Cl3 C29 Cl1 . . . 120.(3) no
Cl3 C29 Cl2 . . . 116.(3) no
Cl3 C29 H29 . . . 102.00 no
Cl4 C28 Cl6 . . . 113.9(15) no
Cl4 C28 H28 . . . 104.10 no
Cl5 C28 Cl4 . . . 117.5(16) no
Cl5 C28 Cl6 . . . 111.2(14) no
Cl5 C28 H28 . . . 104.10 no
Cl6 C28 H28 . . . 104.10 no

loop_
_geom_bond_atom_site_label_1
_geom_bond_atom_site_label_2
_geom_bond_site_symmetry_1
_geom_bond_site_symmetry_2
_geom_bond_distance
_geom_bond_publ_flag
Bi1 S1 . . 2.610(2) no
Bi1 N1 . . 2.728(6) no
Bi1 C13 . . 2.254(9) no
Bi1 C20 . . 2.244(8) no
S1 C21 . . 1.781(10) no
N1 C1 . . 1.422(11) no
N1 C7 . . 1.471(11) no
N1 C14 . . 1.472(10) no
C1 C2 . . 1.363(13) no
C1 C6 . . 1.421(12) no
C2 H2 . . 0.9300 no
C2 C3 . . 1.391(13) no
C3 H3 . . 0.9300 no
C3 C4 . . 1.379(16) no
C4 H4 . . 0.9300 no
C4 C5 . . 1.379(18) no
C5 H5 . . 0.9300 no
C5 C6 . . 1.371(16) no
C6 H6 . . 0.9300 no
C7 H7A . . 0.9700 no
C7 H7B . . 0.9700 no
C7 C8 . . 1.511(13) no
C8 C9 . . 1.389(14) no
C8 C13 . . 1.411(13) no
C9 H9 . . 0.9300 no
C9 C10 . . 1.378(18) no
C10 H10 . . 0.9300 no
C10 C11 . . 1.380(18) no
C11 H11 . . 0.9300 no
C11 C12 . . 1.395(15) no
C12 H12 . . 0.9300 no
C12 C13 . . 1.374(13) no
C14 H14A . . 0.9700 no
C14 H14B . . 0.9700 no
C14 C15 . . 1.508(11) no
C15 C16 . . 1.393(12) no
C15 C20 . . 1.400(11) no
C16 H16 . . 0.9300 no
C16 C17 . . 1.390(14) no
C17 H17 . . 0.9300 no
C17 C18 . . 1.355(16) no
C18 H18 . . 0.9300 no
C18 C19 . . 1.394(14) no
C19 H19 . . 0.9300 no
C19 C20 . . 1.406(12) no
C21 C22 . . 1.387(13) no
C21 C25 . . 1.370(15) no
C22 H22 . . 0.9300 no
C22 C23 . . 1.376(16) no
C23 H23 . . 0.9300 no
C23 C24 . . 1.374(19) no
C24 C26 . . 1.385(19) no
C24 C27 . . 1.522(18) no
C25 H25 . . 0.9300 no
C25 C26 . . 1.363(16) no
C26 H26 . . 0.9300 no
C27 H27A . . 0.9600 no
C27 H27B . . 0.9600 no
C27 H27C . . 0.9600 no
Cl1 C29 . . 1.65(3) no
Cl2 C29 . . 1.79(3) no
Cl3 C29 . . 1.61(3) no
C29 H29 . . 0.9800 no
Cl4 C28 . . 1.65(3) no
Cl5 C28 . . 1.60(2) no
Cl6 C28 . . 1.79(2) no
C28 H28 . . 0.9800 no

loop_
_geom_torsion_atom_site_label_1
_geom_torsion_atom_site_label_2
_geom_torsion_atom_site_label_3
_geom_torsion_atom_site_label_4
_geom_torsion_site_symmetry_1
_geom_torsion_site_symmetry_2
_geom_torsion_site_symmetry_3
_geom_torsion_site_symmetry_4
_geom_torsion
_geom_torsion_publ_flag
Bi1 S1 C21 C22 . . . . 135.3(7) no
Bi1 S1 C21 C25 . . . . -46.4(9) no
Bi1 N1 C1 C2 . . . . 91.4(8) no
Bi1 N1 C1 C6 . . . . -86.4(8) no
Bi1 N1 C7 C8 . . . . -47.9(8) no
Bi1 N1 C14 C15 . . . . -34.5(7) no
S1 C21 C22 C23 . . . . 177.0(8) no
S1 C21 C25 C26 . . . . -176.8(10) no
N1 C1 C2 C3 . . . . -175.1(8) no
N1 C1 C6 C5 . . . . 173.6(9) no
N1 C7 C8 C9 . . . . -141.1(9) no
N1 C7 C8 C13 . . . . 41.3(11) no
N1 C14 C15 C16 . . . . -149.9(7) no
N1 C14 C15 C20 . . . . 31.4(11) no
C1 N1 C7 C8 . . . . -161.5(7) no
C1 N1 C14 C15 . . . . 81.0(8) no
C1 C2 C3 C4 . . . . -1.0(15) no
C2 C1 C6 C5 . . . . -4.3(14) no
C2 C3 C4 C5 . . . . 0.7(15) no
C3 C4 C5 C6 . . . . -2.4(17) no
C4 C5 C6 C1 . . . . 4.2(16) no
C6 C1 C2 C3 . . . . 2.8(13) no
C7 N1 C1 C2 . . . . -159.9(8) no
C7 N1 C1 C6 . . . . 22.2(11) no
C7 N1 C14 C15 . . . . -138.8(7) no
C7 C8 C9 C10 . . . . -176.6(11) no
C7 C8 C13 Bi1 . . . . -1.8(10) no
C7 C8 C13 C12 . . . . 177.7(8) no
C8 C9 C10 C11 . . . . -2.(2) no
C9 C8 C13 Bi1 . . . . -179.4(7) no
C9 C8 C13 C12 . . . . 0.1(13) no
C9 C10 C11 C12 . . . . 1.(2) no
C10 C11 C12 C13 . . . . 0.2(17) no
C11 C12 C13 Bi1 . . . . 178.8(8) no
C11 C12 C13 C8 . . . . -0.7(14) no
C13 C8 C9 C10 . . . . 1.0(16) no
C14 N1 C1 C2 . . . . -21.8(11) no
C14 N1 C1 C6 . . . . 160.4(8) no
C14 N1 C7 C8 . . . . 59.5(9) no
C14 C15 C16 C17 . . . . 179.8(8) no
C14 C15 C20 Bi1 . . . . -4.8(10) no
C14 C15 C20 C19 . . . . 179.7(8) no
C15 C16 C17 C18 . . . . 0.5(15) no
C16 C15 C20 Bi1 . . . . 176.5(6) no
C16 C15 C20 C19 . . . . 1.0(12) no
C16 C17 C18 C19 . . . . 1.1(17) no
C17 C18 C19 C20 . . . . -1.5(16) no
C18 C19 C20 Bi1 . . . . -175.0(8) no
C18 C19 C20 C15 . . . . 0.4(14) no
C20 C15 C16 C17 . . . . -1.5(13) no
C21 C22 C23 C24 . . . . 0.9(18) no
C21 C25 C26 C24 . . . . -1.(2) no
C22 C21 C25 C26 . . . . 1.5(17) no
C22 C23 C24 C26 . . . . -0.4(19) no
C22 C23 C24 C27 . . . . -176.9(12) no
C23 C24 C26 C25 . . . . 0.(2) no
C25 C21 C22 C23 . . . . -1.4(15) no
C27 C24 C26 C25 . . . . 177.1(12) no
